data_1512022
loop_
_publ_author_name
'Liu, Hui'
'He, Jianyun'
'Liu, Zhanxiong'
'Lin, Zhengguo'
'Du, Gaixia'
'Zhang, Shaowen'
'Li, Xiaofang'

_publ_section_title
;
 Quasi-Living trans-1,4-Polymerization of Isoprene by Cationic Rare Earth
 Metal Alkyl Species Bearing a Chiral (S,S)-Bis(oxazolinylphenyl)amido
 Ligand
;
_journal_issue 9
_journal_name_full Macromolecules
_journal_page_first 3257
_journal_paper_doi 10.1021/ma4005549
_journal_volume 46
_journal_year 2013
_chemical_absolute_configuration rm
_chemical_formula_sum 'C32 H50 N3 O2 Sc Si2'
_chemical_formula_weight 609.89
_chemical_name_systematic
; 
 ? 
;
_space_group_IT_number 4
_symmetry_cell_setting monoclinic
_symmetry_space_group_name_Hall 'P 2yb'
_symmetry_space_group_name_H-M 'P 1 21 1'
_atom_sites_solution_hydrogens geom
_atom_sites_solution_primary direct
_atom_sites_solution_secondary difmap
_audit_creation_method SHELXL-97
_cell_angle_alpha 90.00
_cell_angle_beta 101.808(2)
_cell_angle_gamma 90.00
_cell_formula_units_Z 4
_cell_length_a 11.0086(13)
_cell_length_b 16.540(2)
_cell_length_c 19.816(2)
_cell_measurement_reflns_used 7856
_cell_measurement_temperature 173(2)
_cell_measurement_theta_max 28.12
_cell_measurement_theta_min 2.26
_cell_volume 3531.8(7)
_computing_cell_refinement 'Bruker SMART'
_computing_data_collection 'Bruker SMART'
_computing_data_reduction 'Bruker SAINT'
_computing_molecular_graphics 'Bruker SHELXTL'
_computing_publication_material 'Bruker SHELXTL'
_computing_structure_refinement 'SHELXL-97 (Sheldrick, 1997)'
_computing_structure_solution 'SHELXS-97 (Sheldrick, 1990)'
_diffrn_ambient_temperature 173(2)
_diffrn_measured_fraction_theta_full 0.989
_diffrn_measured_fraction_theta_max 0.989
_diffrn_measurement_device_type 'CCD area detector'
_diffrn_measurement_method 'phi and omega scans'
_diffrn_radiation_monochromator graphite
_diffrn_radiation_source 'fine-focus sealed tube'
_diffrn_radiation_type MoK\a
_diffrn_radiation_wavelength 0.71073
_diffrn_reflns_av_R_equivalents 0.0321
_diffrn_reflns_av_sigmaI/netI 0.0624
_diffrn_reflns_limit_h_max 13
_diffrn_reflns_limit_h_min -13
_diffrn_reflns_limit_k_max 19
_diffrn_reflns_limit_k_min -19
_diffrn_reflns_limit_l_max 11
_diffrn_reflns_limit_l_min -23
_diffrn_reflns_number 17066
_diffrn_reflns_theta_full 25.02
_diffrn_reflns_theta_max 25.02
_diffrn_reflns_theta_min 1.05
_exptl_absorpt_coefficient_mu 0.306
_exptl_absorpt_correction_T_max 0.8822
_exptl_absorpt_correction_T_min 0.8745
_exptl_absorpt_correction_type multi-scan
_exptl_absorpt_process_details SADABS
_exptl_crystal_density_diffrn 1.147
_exptl_crystal_density_meas 0
_exptl_crystal_density_method 'not measured'
_exptl_crystal_F_000 1312
_exptl_crystal_size_max 0.45
_exptl_crystal_size_mid 0.43
_exptl_crystal_size_min 0.42
_refine_diff_density_max 0.450
_refine_diff_density_min -0.346
_refine_diff_density_rms 0.060
_refine_ls_abs_structure_details 'Flack H D (1983), Acta Cryst. A39, 876-881'
_refine_ls_abs_structure_Flack 0.98(3)
_refine_ls_extinction_method none
_refine_ls_goodness_of_fit_ref 1.025
_refine_ls_hydrogen_treatment constr
_refine_ls_matrix_type full
_refine_ls_number_parameters 741
_refine_ls_number_reflns 11982
_refine_ls_number_restraints 1
_refine_ls_restrained_S_all 1.025
_refine_ls_R_factor_all 0.0556
_refine_ls_R_factor_gt 0.0483
_refine_ls_shift/su_max 0.001
_refine_ls_shift/su_mean 0.000
_refine_ls_structure_factor_coef Fsqd
_refine_ls_weighting_details 'calc w=1/[\s^2^(Fo^2^)+(0.0631P)^2^+2.6196P] where P=(Fo^2^+2Fc^2^)/3'
_refine_ls_weighting_scheme calc
_refine_ls_wR_factor_gt 0.1282
_refine_ls_wR_factor_ref 0.1359
_reflns_number_gt 10723
_reflns_number_total 11982
_reflns_threshold_expression >2sigma(I)
_cod_data_source_file ma4005549_si_002.cif
_cod_data_source_block a
_cod_depositor_comments
;
The following automatic conversions were performed:

'_symmetry_cell_setting' value 'Monoclinic' changed to 'monoclinic'
according to /home/saulius/struct/CIF-dictionaries/cif_core.dic
dictionary named 'cif_core.dic' version 2.3.1 from
2005-06-27.

'_refine_ls_hydrogen_treatment' value 'Constr' changed
to 'constr' according to
/home/saulius/struct/CIF-dictionaries/cif_core.dic dictionary named
'cif_core.dic' version 2.3.1 from 2005-06-27.

Automatic conversion script
Id: cif_fix_values 1891 2012-01-12 08:04:46Z andrius 
;
_cod_original_sg_symbol_H-M P2(1)
_cod_database_code 1512022

loop_
_symmetry_equiv_pos_as_xyz
'x, y, z'
'-x, y+1/2, -z'

loop_
_atom_site_label
_atom_site_type_symbol
_atom_site_fract_x
_atom_site_fract_y
_atom_site_fract_z
_atom_site_U_iso_or_equiv
_atom_site_adp_type
_atom_site_occupancy
_atom_site_symmetry_multiplicity
_atom_site_calc_flag
_atom_site_refinement_flags
Sc1 Sc 0.84090(6) 0.25725(4) 0.02138(3) 0.02011(16) Uani 1 1 d .
Sc2 Sc 0.32946(6) 0.45173(4) 0.51161(3) 0.02101(16) Uani 1 1 d .
Si1 Si 0.55285(9) 0.28695(7) -0.09709(5) 0.0276(2) Uani 1 1 d .
Si2 Si 1.11974(10) 0.18197(7) 0.13087(6) 0.0327(3) Uani 1 1 d .
Si3 Si 0.03820(10) 0.48048(7) 0.39658(5) 0.0289(2) Uani 1 1 d .
Si4 Si 0.61319(10) 0.37891(7) 0.61842(6) 0.0353(3) Uani 1 1 d .
N1 N 0.9192(3) 0.31185(18) -0.06498(15) 0.0255(7) Uani 1 1 d .
N2 N 0.8660(3) 0.37910(18) 0.06010(15) 0.0248(6) Uani 1 1 d .
N3 N 0.7534(3) 0.24280(19) 0.11432(15) 0.0265(7) Uani 1 1 d .
N4 N 0.4082(3) 0.50963(19) 0.42695(16) 0.0280(7) Uani 1 1 d .
N5 N 0.3520(3) 0.57288(18) 0.55359(15) 0.0249(6) Uani 1 1 d .
N6 N 0.2441(3) 0.43423(18) 0.60462(15) 0.0259(7) Uani 1 1 d .
O1 O 1.0205(3) 0.40450(17) -0.11624(15) 0.0381(7) Uani 1 1 d .
O2 O 0.6557(3) 0.28246(19) 0.19750(15) 0.0428(7) Uani 1 1 d .
O3 O 0.5192(3) 0.60106(18) 0.38043(15) 0.0404(7) Uani 1 1 d .
O4 O 0.1460(3) 0.46835(18) 0.68928(13) 0.0379(7) Uani 1 1 d .
C1 C 0.6745(3) 0.2141(2) -0.05648(18) 0.0250(8) Uani 1 1 d .
H1A H 0.7059 0.1873 -0.0941 0.030 Uiso 1 1 calc R
H1B H 0.6331 0.1719 -0.0338 0.030 Uiso 1 1 calc R
C2 C 0.6204(4) 0.3875(2) -0.1147(2) 0.0349(9) Uani 1 1 d .
H2A H 0.6642 0.4113 -0.0712 0.052 Uiso 1 1 calc R
H2B H 0.5534 0.4238 -0.1366 0.052 Uiso 1 1 calc R
H2C H 0.6786 0.3798 -0.1455 0.052 Uiso 1 1 calc R
C3 C 0.4408(4) 0.3065(3) -0.0391(2) 0.0410(10) Uani 1 1 d .
H3A H 0.4004 0.2557 -0.0307 0.062 Uiso 1 1 calc R
H3B H 0.3779 0.3454 -0.0611 0.062 Uiso 1 1 calc R
H3C H 0.4857 0.3286 0.0049 0.062 Uiso 1 1 calc R
C4 C 0.4587(4) 0.2500(3) -0.1821(2) 0.0474(11) Uani 1 1 d .
H4A H 0.5140 0.2396 -0.2141 0.071 Uiso 1 1 calc R
H4B H 0.3976 0.2912 -0.2016 0.071 Uiso 1 1 calc R
H4C H 0.4156 0.1999 -0.1747 0.071 Uiso 1 1 calc R
C5 C 0.9873(3) 0.1634(2) 0.05796(19) 0.0285(8) Uani 1 1 d .
H5A H 0.9438 0.1148 0.0700 0.034 Uiso 1 1 calc R
H5B H 1.0232 0.1486 0.0177 0.034 Uiso 1 1 calc R
C6 C 1.2420(4) 0.2436(3) 0.1015(3) 0.0494(12) Uani 1 1 d .
H6A H 1.2670 0.2167 0.0625 0.074 Uiso 1 1 calc R
H6B H 1.3142 0.2491 0.1395 0.074 Uiso 1 1 calc R
H6C H 1.2088 0.2973 0.0873 0.074 Uiso 1 1 calc R
C7 C 1.0721(4) 0.2408(3) 0.2036(2) 0.0474(12) Uani 1 1 d .
H7A H 1.0271 0.2897 0.1850 0.071 Uiso 1 1 calc R
H7B H 1.1463 0.2560 0.2377 0.071 Uiso 1 1 calc R
H7C H 1.0182 0.2071 0.2257 0.071 Uiso 1 1 calc R
C8 C 1.1939(6) 0.0860(3) 0.1702(3) 0.0735(18) Uani 1 1 d .
H8A H 1.1335 0.0551 0.1898 0.110 Uiso 1 1 calc R
H8B H 1.2656 0.0993 0.2066 0.110 Uiso 1 1 calc R
H8C H 1.2211 0.0537 0.1345 0.110 Uiso 1 1 calc R
C9 C 0.9028(4) 0.2848(2) -0.13788(18) 0.0280(8) Uani 1 1 d .
H9 H 0.8128 0.2748 -0.1572 0.034 Uiso 1 1 calc R
C10 C 0.9468(4) 0.3591(3) -0.1734(2) 0.0368(10) Uani 1 1 d .
H10A H 0.9978 0.3426 -0.2068 0.044 Uiso 1 1 calc R
H10B H 0.8754 0.3914 -0.1977 0.044 Uiso 1 1 calc R
C11 C 0.9893(3) 0.3758(2) -0.0582(2) 0.0298(8) Uani 1 1 d .
C12 C 0.9774(4) 0.2071(2) -0.1430(2) 0.0330(9) Uani 1 1 d .
H12 H 0.9497 0.1661 -0.1122 0.040 Uiso 1 1 calc R
C13 C 1.1159(4) 0.2182(3) -0.1178(3) 0.0507(12) Uani 1 1 d .
H13A H 1.1583 0.1667 -0.1211 0.076 Uiso 1 1 calc R
H13B H 1.1327 0.2364 -0.0698 0.076 Uiso 1 1 calc R
H13C H 1.1464 0.2588 -0.1464 0.076 Uiso 1 1 calc R
C14 C 0.9465(5) 0.1731(3) -0.2162(2) 0.0457(11) Uani 1 1 d .
H14A H 0.9749 0.2109 -0.2478 0.069 Uiso 1 1 calc R
H14B H 0.8566 0.1657 -0.2304 0.069 Uiso 1 1 calc R
H14C H 0.9882 0.1209 -0.2174 0.069 Uiso 1 1 calc R
C15 C 1.0411(3) 0.4181(2) 0.0054(2) 0.0296(8) Uani 1 1 d .
C16 C 1.1554(4) 0.4578(2) 0.0109(2) 0.0378(9) Uani 1 1 d .
H16 H 1.1960 0.4565 -0.0270 0.045 Uiso 1 1 calc R
C17 C 1.2099(4) 0.4984(3) 0.0698(3) 0.0463(11) Uani 1 1 d .
H17 H 1.2880 0.5242 0.0729 0.056 Uiso 1 1 calc R
C18 C 1.1490(4) 0.5015(3) 0.1253(3) 0.0435(11) Uani 1 1 d .
H18 H 1.1863 0.5291 0.1664 0.052 Uiso 1 1 calc R
C19 C 1.0341(4) 0.4644(2) 0.1205(2) 0.0346(9) Uani 1 1 d .
H19 H 0.9927 0.4685 0.1579 0.042 Uiso 1 1 calc R
C20 C 0.9776(3) 0.4207(2) 0.0608(2) 0.0286(8) Uani 1 1 d .
C21 C 0.7724(3) 0.4220(2) 0.08179(19) 0.0277(8) Uani 1 1 d .
C22 C 0.7530(4) 0.5050(2) 0.0658(2) 0.0337(9) Uani 1 1 d .
H22 H 0.8069 0.5320 0.0414 0.040 Uiso 1 1 calc R
C23 C 0.6573(4) 0.5480(3) 0.0847(2) 0.0396(10) Uani 1 1 d .
H23 H 0.6468 0.6036 0.0729 0.048 Uiso 1 1 calc R
C24 C 0.5756(4) 0.5109(3) 0.1211(3) 0.0483(12) Uani 1 1 d .
H24 H 0.5106 0.5408 0.1343 0.058 Uiso 1 1 calc R
C25 C 0.5919(4) 0.4302(3) 0.1371(2) 0.0449(11) Uani 1 1 d .
H25 H 0.5365 0.4042 0.1612 0.054 Uiso 1 1 calc R
C26 C 0.6893(4) 0.3851(2) 0.11869(19) 0.0306(8) Uani 1 1 d .
C27 C 0.7023(4) 0.3007(2) 0.1411(2) 0.0317(9) Uani 1 1 d .
C28 C 0.6867(5) 0.1983(3) 0.2146(2) 0.0431(11) Uani 1 1 d .
H28A H 0.6113 0.1668 0.2170 0.052 Uiso 1 1 calc R
H28B H 0.7458 0.1941 0.2594 0.052 Uiso 1 1 calc R
C29 C 0.7463(4) 0.1678(2) 0.15537(18) 0.0309(9) Uani 1 1 d .
H29 H 0.8326 0.1491 0.1752 0.037 Uiso 1 1 calc R
C30 C 0.6763(4) 0.0994(2) 0.1119(2) 0.0313(9) Uani 1 1 d .
H30 H 0.7136 0.0926 0.0703 0.038 Uiso 1 1 calc R
C31 C 0.5377(4) 0.1172(3) 0.0868(2) 0.0419(11) Uani 1 1 d .
H31A H 0.4962 0.1161 0.1261 0.063 Uiso 1 1 calc R
H31B H 0.5009 0.0761 0.0531 0.063 Uiso 1 1 calc R
H31C H 0.5275 0.1707 0.0652 0.063 Uiso 1 1 calc R
C32 C 0.6961(4) 0.0200(3) 0.1529(2) 0.0395(10) Uani 1 1 d .
H32A H 0.7850 0.0078 0.1653 0.059 Uiso 1 1 calc R
H32B H 0.6529 -0.0241 0.1247 0.059 Uiso 1 1 calc R
H32C H 0.6629 0.0254 0.1950 0.059 Uiso 1 1 calc R
C33 C 0.1630(3) 0.4077(2) 0.43458(18) 0.0258(8) Uani 1 1 d .
H33A H 0.1939 0.3826 0.3959 0.031 Uiso 1 1 calc R
H33B H 0.1239 0.3641 0.4570 0.031 Uiso 1 1 calc R
C34 C 0.1043(4) 0.5840(3) 0.3851(2) 0.0391(10) Uani 1 1 d .
H34A H 0.1454 0.6054 0.4302 0.059 Uiso 1 1 calc R
H34B H 0.0371 0.6206 0.3641 0.059 Uiso 1 1 calc R
H34C H 0.1647 0.5798 0.3552 0.059 Uiso 1 1 calc R
C35 C -0.0721(4) 0.4938(3) 0.4553(2) 0.0402(10) Uani 1 1 d .
H35A H -0.1104 0.4417 0.4619 0.060 Uiso 1 1 calc R
H35B H -0.1367 0.5325 0.4351 0.060 Uiso 1 1 calc R
H35C H -0.0273 0.5142 0.5000 0.060 Uiso 1 1 calc R
C36 C -0.0541(5) 0.4486(4) 0.3101(2) 0.0536(12) Uani 1 1 d .
H36A H 0.0012 0.4439 0.2774 0.080 Uiso 1 1 calc R
H36B H -0.1182 0.4891 0.2935 0.080 Uiso 1 1 calc R
H36C H -0.0933 0.3962 0.3145 0.080 Uiso 1 1 calc R
C37 C 0.4794(4) 0.3605(2) 0.54644(19) 0.0300(8) Uani 1 1 d .
H37A H 0.4380 0.3110 0.5583 0.036 Uiso 1 1 calc R
H37B H 0.5144 0.3471 0.5056 0.036 Uiso 1 1 calc R
C38 C 0.7383(4) 0.4373(4) 0.5884(3) 0.0659(16) Uani 1 1 d .
H38A H 0.7578 0.4111 0.5476 0.099 Uiso 1 1 calc R
H38B H 0.8128 0.4387 0.6252 0.099 Uiso 1 1 calc R
H38C H 0.7096 0.4926 0.5768 0.099 Uiso 1 1 calc R
C39 C 0.5676(5) 0.4394(3) 0.6905(2) 0.0476(12) Uani 1 1 d .
H39A H 0.5263 0.4894 0.6717 0.071 Uiso 1 1 calc R
H39B H 0.6420 0.4527 0.7251 0.071 Uiso 1 1 calc R
H39C H 0.5108 0.4074 0.7120 0.071 Uiso 1 1 calc R
C40 C 0.6858(5) 0.2820(3) 0.6588(3) 0.0604(14) Uani 1 1 d .
H40A H 0.6222 0.2491 0.6739 0.091 Uiso 1 1 calc R
H40B H 0.7516 0.2950 0.6987 0.091 Uiso 1 1 calc R
H40C H 0.7210 0.2517 0.6249 0.091 Uiso 1 1 calc R
C41 C 0.3893(4) 0.4868(2) 0.35321(19) 0.0293(8) Uani 1 1 d .
H41 H 0.2982 0.4855 0.3333 0.035 Uiso 1 1 calc R
C42 C 0.4471(4) 0.5575(3) 0.3209(2) 0.0395(10) Uani 1 1 d .
H42A H 0.5014 0.5377 0.2904 0.047 Uiso 1 1 calc R
H42B H 0.3821 0.5927 0.2940 0.047 Uiso 1 1 calc R
C43 C 0.4816(4) 0.5716(2) 0.4368(2) 0.0301(8) Uani 1 1 d .
C44 C 0.4443(4) 0.4034(2) 0.3436(2) 0.0317(9) Uani 1 1 d .
H44 H 0.4121 0.3650 0.3747 0.038 Uiso 1 1 calc R
C45 C 0.5845(4) 0.4016(3) 0.3636(3) 0.0476(11) Uani 1 1 d .
H45A H 0.6134 0.3456 0.3642 0.071 Uiso 1 1 calc R
H45B H 0.6114 0.4255 0.4095 0.071 Uiso 1 1 calc R
H45C H 0.6194 0.4327 0.3300 0.071 Uiso 1 1 calc R
C46 C 0.3959(5) 0.3747(3) 0.2694(2) 0.0493(12) Uani 1 1 d .
H46A H 0.4161 0.4150 0.2372 0.074 Uiso 1 1 calc R
H46B H 0.3056 0.3677 0.2614 0.074 Uiso 1 1 calc R
H46C H 0.4349 0.3230 0.2622 0.074 Uiso 1 1 calc R
C47 C 0.5311(3) 0.6119(2) 0.5019(2) 0.0297(8) Uani 1 1 d .
C48 C 0.6465(4) 0.6501(2) 0.5096(2) 0.0381(10) Uani 1 1 d .
H48 H 0.6886 0.6494 0.4723 0.046 Uiso 1 1 calc R
C49 C 0.7007(4) 0.6885(3) 0.5695(3) 0.0453(11) Uani 1 1 d .
H49 H 0.7800 0.7130 0.5742 0.054 Uiso 1 1 calc R
C50 C 0.6366(4) 0.6908(2) 0.6237(2) 0.0419(11) Uani 1 1 d .
H50 H 0.6724 0.7176 0.6654 0.050 Uiso 1 1 calc R
C51 C 0.5226(4) 0.6546(2) 0.6170(2) 0.0343(9) Uani 1 1 d .
H51 H 0.4808 0.6573 0.6543 0.041 Uiso 1 1 calc R
C52 C 0.4653(3) 0.6133(2) 0.55620(19) 0.0274(8) Uani 1 1 d .
C53 C 0.2610(3) 0.6134(2) 0.57803(19) 0.0270(8) Uani 1 1 d .
C54 C 0.2438(4) 0.6988(2) 0.5671(2) 0.0333(9) Uani 1 1 d .
H54 H 0.2987 0.7274 0.5444 0.040 Uiso 1 1 calc R
C55 C 0.1502(4) 0.7406(3) 0.5885(2) 0.0390(10) Uani 1 1 d .
H55 H 0.1420 0.7972 0.5806 0.047 Uiso 1 1 calc R
C56 C 0.0671(4) 0.7008(3) 0.6218(2) 0.0404(11) Uani 1 1 d .
H56 H 0.0021 0.7298 0.6360 0.049 Uiso 1 1 calc R
C57 C 0.0808(4) 0.6188(3) 0.6338(2) 0.0350(9) Uani 1 1 d .
H57 H 0.0248 0.5916 0.6567 0.042 Uiso 1 1 calc R
C58 C 0.1759(3) 0.5746(2) 0.61284(18) 0.0285(8) Uani 1 1 d .
C59 C 0.1913(3) 0.4899(2) 0.63275(18) 0.0292(8) Uani 1 1 d .
C60 C 0.1854(5) 0.3860(3) 0.7059(2) 0.0483(12) Uani 1 1 d .
H60A H 0.1134 0.3513 0.7089 0.058 Uiso 1 1 calc R
H60B H 0.2456 0.3838 0.7504 0.058 Uiso 1 1 calc R
C61 C 0.2468(4) 0.3581(2) 0.64615(18) 0.0275(8) Uani 1 1 d .
H61 H 0.3349 0.3425 0.6651 0.033 Uiso 1 1 calc R
C62 C 0.1794(3) 0.2875(2) 0.60452(18) 0.0245(8) Uani 1 1 d .
H62 H 0.2157 0.2810 0.5625 0.029 Uiso 1 1 calc R
C63 C 0.0410(4) 0.3003(3) 0.5804(2) 0.0442(11) Uani 1 1 d .
H63A H 0.0065 0.2567 0.5487 0.066 Uiso 1 1 calc R
H63B H 0.0261 0.3524 0.5566 0.066 Uiso 1 1 calc R
H63C H 0.0010 0.3000 0.6202 0.066 Uiso 1 1 calc R
C64 C 0.2087(4) 0.2092(2) 0.6478(2) 0.0338(9) Uani 1 1 d .
H64A H 0.2988 0.2017 0.6606 0.051 Uiso 1 1 calc R
H64B H 0.1712 0.1627 0.6206 0.051 Uiso 1 1 calc R
H64C H 0.1746 0.2136 0.6897 0.051 Uiso 1 1 calc R

loop_
_atom_site_aniso_label
_atom_site_aniso_U_11
_atom_site_aniso_U_22
_atom_site_aniso_U_33
_atom_site_aniso_U_23
_atom_site_aniso_U_13
_atom_site_aniso_U_12
Sc1 0.0184(3) 0.0198(4) 0.0235(3) 0.0023(3) 0.0075(3) 0.0000(3)
Sc2 0.0221(4) 0.0191(4) 0.0232(3) 0.0010(3) 0.0080(3) -0.0018(3)
Si1 0.0220(5) 0.0314(6) 0.0293(5) 0.0081(4) 0.0047(4) 0.0013(4)
Si2 0.0280(6) 0.0286(6) 0.0395(6) 0.0069(5) 0.0024(5) 0.0032(5)
Si3 0.0259(6) 0.0338(6) 0.0276(5) 0.0073(4) 0.0073(4) 0.0018(4)
Si4 0.0280(6) 0.0342(6) 0.0418(6) 0.0145(5) 0.0028(5) -0.0002(5)
N1 0.0231(16) 0.0244(16) 0.0315(16) 0.0042(12) 0.0117(12) 0.0004(13)
N2 0.0218(15) 0.0212(15) 0.0332(16) -0.0017(13) 0.0098(12) -0.0024(13)
N3 0.0270(16) 0.0293(17) 0.0242(15) 0.0015(13) 0.0071(12) -0.0004(13)
N4 0.0270(17) 0.0287(18) 0.0301(17) 0.0039(13) 0.0103(13) 0.0012(14)
N5 0.0243(16) 0.0210(16) 0.0297(16) -0.0002(12) 0.0062(12) -0.0026(13)
N6 0.0317(17) 0.0230(17) 0.0243(15) -0.0016(12) 0.0090(13) -0.0058(13)
O1 0.0413(17) 0.0320(16) 0.0470(17) 0.0106(13) 0.0226(13) -0.0038(13)
O2 0.0530(19) 0.0427(18) 0.0402(16) -0.0009(13) 0.0273(14) -0.0028(15)
O3 0.0437(17) 0.0384(17) 0.0442(17) 0.0128(13) 0.0207(14) -0.0046(14)
O4 0.0519(18) 0.0377(17) 0.0297(14) -0.0050(12) 0.0216(13) -0.0041(14)
C1 0.0264(19) 0.0252(19) 0.0248(18) 0.0053(14) 0.0083(15) -0.0004(15)
C2 0.032(2) 0.030(2) 0.042(2) 0.0110(17) 0.0079(17) 0.0080(17)
C3 0.034(2) 0.048(3) 0.044(2) 0.013(2) 0.0148(18) 0.006(2)
C4 0.046(3) 0.051(3) 0.039(2) 0.008(2) -0.0064(19) -0.004(2)
C5 0.028(2) 0.026(2) 0.0321(19) 0.0010(15) 0.0086(15) -0.0001(16)
C6 0.023(2) 0.063(3) 0.061(3) 0.006(2) 0.007(2) 0.000(2)
C7 0.042(3) 0.062(3) 0.035(2) -0.008(2) 0.0022(19) -0.010(2)
C8 0.073(4) 0.046(3) 0.084(4) 0.013(3) -0.026(3) 0.008(3)
C9 0.029(2) 0.030(2) 0.0288(19) 0.0071(15) 0.0148(15) 0.0032(16)
C10 0.047(3) 0.035(2) 0.034(2) 0.0078(17) 0.0218(18) 0.0045(19)
C11 0.0260(19) 0.026(2) 0.040(2) 0.0073(16) 0.0126(16) 0.0051(16)
C12 0.038(2) 0.030(2) 0.034(2) 0.0061(16) 0.0147(17) 0.0108(18)
C13 0.043(3) 0.051(3) 0.063(3) 0.003(2) 0.020(2) 0.016(2)
C14 0.064(3) 0.039(3) 0.038(2) 0.0025(19) 0.019(2) 0.018(2)
C15 0.029(2) 0.0190(18) 0.043(2) 0.0068(16) 0.0110(17) 0.0006(15)
C16 0.030(2) 0.028(2) 0.057(3) 0.0057(19) 0.0130(19) -0.0017(18)
C17 0.026(2) 0.035(2) 0.077(3) 0.006(2) 0.006(2) -0.0048(19)
C18 0.034(2) 0.027(2) 0.062(3) -0.0034(19) -0.006(2) -0.0015(18)
C19 0.032(2) 0.028(2) 0.042(2) 0.0012(17) 0.0032(17) 0.0031(17)
C20 0.028(2) 0.0197(18) 0.038(2) 0.0056(15) 0.0062(16) 0.0015(15)
C21 0.0263(19) 0.0248(19) 0.0313(19) -0.0057(15) 0.0043(15) -0.0044(15)
C22 0.029(2) 0.027(2) 0.043(2) -0.0057(17) 0.0032(17) -0.0009(16)
C23 0.029(2) 0.029(2) 0.056(3) -0.0108(19) -0.0024(19) 0.0053(17)
C24 0.037(3) 0.043(3) 0.066(3) -0.017(2) 0.013(2) 0.006(2)
C25 0.041(3) 0.044(3) 0.056(3) -0.013(2) 0.024(2) 0.003(2)
C26 0.028(2) 0.033(2) 0.034(2) -0.0069(16) 0.0134(16) -0.0014(17)
C27 0.027(2) 0.034(2) 0.034(2) -0.0024(17) 0.0079(16) -0.0041(17)
C28 0.057(3) 0.041(3) 0.033(2) 0.0059(18) 0.013(2) -0.008(2)
C29 0.031(2) 0.035(2) 0.0259(19) 0.0075(16) 0.0049(15) -0.0068(17)
C30 0.034(2) 0.031(2) 0.0282(19) 0.0086(16) 0.0055(16) -0.0055(17)
C31 0.031(2) 0.048(3) 0.045(2) 0.013(2) 0.0028(18) -0.0100(19)
C32 0.042(2) 0.033(2) 0.046(2) 0.0117(18) 0.0142(19) -0.0042(19)
C33 0.030(2) 0.0264(19) 0.0228(18) 0.0026(14) 0.0089(15) -0.0011(16)
C34 0.031(2) 0.034(2) 0.053(3) 0.0175(19) 0.0107(19) 0.0085(18)
C35 0.031(2) 0.047(3) 0.045(2) 0.012(2) 0.0142(18) 0.007(2)
C36 0.055(3) 0.067(3) 0.033(2) 0.002(2) -0.006(2) 0.006(3)
C37 0.035(2) 0.028(2) 0.0291(19) 0.0032(15) 0.0121(16) 0.0015(16)
C38 0.033(3) 0.073(4) 0.090(4) 0.035(3) 0.011(3) -0.001(3)
C39 0.049(3) 0.044(3) 0.043(2) 0.002(2) -0.007(2) -0.011(2)
C40 0.061(3) 0.047(3) 0.065(3) 0.023(3) -0.005(3) 0.008(3)
C41 0.029(2) 0.032(2) 0.0295(19) 0.0038(16) 0.0109(15) 0.0020(16)
C42 0.052(3) 0.037(2) 0.034(2) 0.0081(18) 0.0194(19) -0.001(2)
C43 0.028(2) 0.027(2) 0.039(2) 0.0109(16) 0.0136(16) 0.0010(16)
C44 0.032(2) 0.032(2) 0.036(2) 0.0029(16) 0.0166(17) 0.0018(17)
C45 0.041(3) 0.051(3) 0.057(3) 0.006(2) 0.024(2) 0.010(2)
C46 0.060(3) 0.050(3) 0.044(2) -0.002(2) 0.024(2) 0.003(2)
C47 0.0229(19) 0.025(2) 0.041(2) 0.0085(16) 0.0051(16) -0.0002(15)
C48 0.032(2) 0.027(2) 0.055(3) 0.0124(19) 0.0093(19) -0.0020(18)
C49 0.032(2) 0.032(2) 0.068(3) 0.012(2) 0.000(2) -0.0081(19)
C50 0.035(2) 0.026(2) 0.057(3) 0.0007(19) -0.008(2) -0.0054(18)
C51 0.037(2) 0.023(2) 0.040(2) 0.0012(16) 0.0018(17) -0.0032(17)
C52 0.026(2) 0.0169(18) 0.037(2) 0.0061(15) 0.0018(16) -0.0006(15)
C53 0.0249(19) 0.0260(19) 0.0276(19) -0.0026(15) -0.0001(15) 0.0013(15)
C54 0.036(2) 0.025(2) 0.036(2) -0.0019(16) -0.0011(17) -0.0004(17)
C55 0.036(2) 0.029(2) 0.045(2) -0.0069(18) -0.0067(19) 0.0074(18)
C56 0.033(2) 0.042(3) 0.042(2) -0.0147(19) -0.0011(19) 0.0115(19)
C57 0.024(2) 0.044(2) 0.036(2) -0.0100(18) 0.0050(16) 0.0014(17)
C58 0.028(2) 0.031(2) 0.0260(19) -0.0057(15) 0.0051(15) -0.0010(16)
C59 0.031(2) 0.036(2) 0.0222(18) -0.0047(16) 0.0070(15) -0.0101(17)
C60 0.085(4) 0.030(2) 0.036(2) -0.0024(18) 0.027(2) -0.014(2)
C61 0.036(2) 0.0232(19) 0.0239(18) 0.0009(14) 0.0070(15) -0.0107(16)
C62 0.0286(19) 0.0230(19) 0.0236(17) -0.0037(14) 0.0096(14) -0.0056(15)
C63 0.032(2) 0.042(3) 0.055(3) 0.012(2) 0.002(2) -0.0079(19)
C64 0.038(2) 0.023(2) 0.042(2) 0.0017(16) 0.0129(18) -0.0009(17)

loop_
_atom_type_symbol
_atom_type_description
_atom_type_scat_dispersion_real
_atom_type_scat_dispersion_imag
_atom_type_scat_source
C C 0.0033 0.0016 'International Tables Vol C Tables 4.2.6.8 and 6.1.1.4'
H H 0.0000 0.0000 'International Tables Vol C Tables 4.2.6.8 and 6.1.1.4'
N N 0.0061 0.0033 'International Tables Vol C Tables 4.2.6.8 and 6.1.1.4'
O O 0.0106 0.0060 'International Tables Vol C Tables 4.2.6.8 and 6.1.1.4'
Si Si 0.0817 0.0704 'International Tables Vol C Tables 4.2.6.8 and 6.1.1.4'
Sc Sc 0.2519 0.3716 'International Tables Vol C Tables 4.2.6.8 and 6.1.1.4'

loop_
_geom_angle_atom_site_label_1
_geom_angle_atom_site_label_2
_geom_angle_atom_site_label_3
_geom_angle
N2 Sc1 C5 119.99(13)
N2 Sc1 C1 124.51(12)
C5 Sc1 C1 115.51(14)
N2 Sc1 N1 81.64(11)
C5 Sc1 N1 99.27(12)
C1 Sc1 N1 89.46(12)
N2 Sc1 N3 81.59(11)
C5 Sc1 N3 93.50(12)
C1 Sc1 N3 95.86(12)
N1 Sc1 N3 162.47(12)
N5 Sc2 C37 119.09(13)
N5 Sc2 N6 80.72(11)
C37 Sc2 N6 93.77(12)
N5 Sc2 C33 124.97(13)
C37 Sc2 C33 115.93(14)
N6 Sc2 C33 95.47(12)
N5 Sc2 N4 82.03(12)
C37 Sc2 N4 98.29(13)
N6 Sc2 N4 162.24(11)
C33 Sc2 N4 90.93(12)
C1 Si1 C3 110.60(17)
C1 Si1 C2 112.09(17)
C3 Si1 C2 107.2(2)
C1 Si1 C4 113.1(2)
C3 Si1 C4 107.0(2)
C2 Si1 C4 106.6(2)
C5 Si2 C6 110.38(19)
C5 Si2 C8 112.8(2)
C6 Si2 C8 108.0(3)
C5 Si2 C7 112.37(19)
C6 Si2 C7 106.5(2)
C8 Si2 C7 106.4(3)
C35 Si3 C33 110.19(18)
C35 Si3 C36 107.7(2)
C33 Si3 C36 113.8(2)
C35 Si3 C34 106.5(2)
C33 Si3 C34 111.28(17)
C36 Si3 C34 107.1(2)
C37 Si4 C38 111.1(2)
C37 Si4 C39 112.06(19)
C38 Si4 C39 107.0(3)
C37 Si4 C40 112.7(2)
C38 Si4 C40 107.2(2)
C39 Si4 C40 106.4(2)
C11 N1 C9 107.3(3)
C11 N1 Sc1 123.9(3)
C9 N1 Sc1 128.8(2)
C21 N2 C20 116.7(3)
C21 N2 Sc1 122.6(2)
C20 N2 Sc1 120.7(2)
C27 N3 C29 108.6(3)
C27 N3 Sc1 123.8(3)
C29 N3 Sc1 127.6(2)
C43 N4 C41 107.9(3)
C43 N4 Sc2 123.2(3)
C41 N4 Sc2 128.9(2)
C53 N5 C52 117.4(3)
C53 N5 Sc2 123.6(2)
C52 N5 Sc2 119.0(2)
C59 N6 C61 109.0(3)
C59 N6 Sc2 124.6(3)
C61 N6 Sc2 126.3(2)
C11 O1 C10 106.4(3)
C27 O2 C28 107.1(3)
C43 O3 C42 106.2(3)
C59 O4 C60 106.9(3)
Si1 C1 Sc1 120.26(19)
Si1 C1 H1A 107.3
Sc1 C1 H1A 107.3
Si1 C1 H1B 107.3
Sc1 C1 H1B 107.3
H1A C1 H1B 106.9
Si1 C2 H2A 109.5
Si1 C2 H2B 109.5
H2A C2 H2B 109.5
Si1 C2 H2C 109.5
H2A C2 H2C 109.5
H2B C2 H2C 109.5
Si1 C3 H3A 109.5
Si1 C3 H3B 109.5
H3A C3 H3B 109.5
Si1 C3 H3C 109.5
H3A C3 H3C 109.5
H3B C3 H3C 109.5
Si1 C4 H4A 109.5
Si1 C4 H4B 109.5
H4A C4 H4B 109.5
Si1 C4 H4C 109.5
H4A C4 H4C 109.5
H4B C4 H4C 109.5
Si2 C5 Sc1 122.25(19)
Si2 C5 H5A 106.8
Sc1 C5 H5A 106.8
Si2 C5 H5B 106.8
Sc1 C5 H5B 106.8
H5A C5 H5B 106.6
Si2 C6 H6A 109.5
Si2 C6 H6B 109.5
H6A C6 H6B 109.5
Si2 C6 H6C 109.5
H6A C6 H6C 109.5
H6B C6 H6C 109.5
Si2 C7 H7A 109.5
Si2 C7 H7B 109.5
H7A C7 H7B 109.5
Si2 C7 H7C 109.5
H7A C7 H7C 109.5
H7B C7 H7C 109.5
Si2 C8 H8A 109.5
Si2 C8 H8B 109.5
H8A C8 H8B 109.5
Si2 C8 H8C 109.5
H8A C8 H8C 109.5
H8B C8 H8C 109.5
N1 C9 C12 110.8(3)
N1 C9 C10 102.5(3)
C12 C9 C10 114.4(3)
N1 C9 H9 109.6
C12 C9 H9 109.6
C10 C9 H9 109.6
O1 C10 C9 103.5(3)
O1 C10 H10A 111.1
C9 C10 H10A 111.1
O1 C10 H10B 111.1
C9 C10 H10B 111.1
H10A C10 H10B 109.0
N1 C11 O1 116.5(3)
N1 C11 C15 127.0(3)
O1 C11 C15 116.5(3)
C13 C12 C14 111.7(4)
C13 C12 C9 113.0(4)
C14 C12 C9 110.6(3)
C13 C12 H12 107.0
C14 C12 H12 107.0
C9 C12 H12 107.0
C12 C13 H13A 109.5
C12 C13 H13B 109.5
H13A C13 H13B 109.5
C12 C13 H13C 109.5
H13A C13 H13C 109.5
H13B C13 H13C 109.5
C12 C14 H14A 109.5
C12 C14 H14B 109.5
H14A C14 H14B 109.5
C12 C14 H14C 109.5
H14A C14 H14C 109.5
H14B C14 H14C 109.5
C16 C15 C20 120.2(4)
C16 C15 C11 118.6(4)
C20 C15 C11 121.2(3)
C17 C16 C15 121.5(4)
C17 C16 H16 119.2
C15 C16 H16 119.2
C16 C17 C18 119.3(4)
C16 C17 H17 120.4
C18 C17 H17 120.4
C19 C18 C17 120.3(4)
C19 C18 H18 119.9
C17 C18 H18 119.9
C18 C19 C20 121.3(4)
C18 C19 H19 119.3
C20 C19 H19 119.3
N2 C20 C19 119.4(3)
N2 C20 C15 123.1(3)
C19 C20 C15 117.4(4)
N2 C21 C22 120.9(4)
N2 C21 C26 122.4(3)
C22 C21 C26 116.6(4)
C23 C22 C21 121.7(4)
C23 C22 H22 119.1
C21 C22 H22 119.1
C22 C23 C24 121.1(4)
C22 C23 H23 119.4
C24 C23 H23 119.4
C25 C24 C23 118.5(4)
C25 C24 H24 120.8
C23 C24 H24 120.8
C24 C25 C26 121.5(4)
C24 C25 H25 119.2
C26 C25 H25 119.2
C25 C26 C21 120.5(4)
C25 C26 C27 117.2(4)
C21 C26 C27 122.2(3)
N3 C27 O2 116.6(4)
N3 C27 C26 127.7(4)
O2 C27 C26 115.7(3)
O2 C28 C29 104.6(3)
O2 C28 H28A 110.8
C29 C28 H28A 110.8
O2 C28 H28B 110.8
C29 C28 H28B 110.8
H28A C28 H28B 108.9
N3 C29 C30 112.6(3)
N3 C29 C28 102.8(3)
C30 C29 C28 115.2(3)
N3 C29 H29 108.7
C30 C29 H29 108.7
C28 C29 H29 108.7
C29 C30 C31 113.2(4)
C29 C30 C32 109.5(3)
C31 C30 C32 111.1(3)
C29 C30 H30 107.6
C31 C30 H30 107.6
C32 C30 H30 107.6
C30 C31 H31A 109.5
C30 C31 H31B 109.5
H31A C31 H31B 109.5
C30 C31 H31C 109.5
H31A C31 H31C 109.5
H31B C31 H31C 109.5
C30 C32 H32A 109.5
C30 C32 H32B 109.5
H32A C32 H32B 109.5
C30 C32 H32C 109.5
H32A C32 H32C 109.5
H32B C32 H32C 109.5
Si3 C33 Sc2 119.65(18)
Si3 C33 H33A 107.4
Sc2 C33 H33A 107.4
Si3 C33 H33B 107.4
Sc2 C33 H33B 107.4
H33A C33 H33B 106.9
Si3 C34 H34A 109.5
Si3 C34 H34B 109.5
H34A C34 H34B 109.5
Si3 C34 H34C 109.5
H34A C34 H34C 109.5
H34B C34 H34C 109.5
Si3 C35 H35A 109.5
Si3 C35 H35B 109.5
H35A C35 H35B 109.5
Si3 C35 H35C 109.5
H35A C35 H35C 109.5
H35B C35 H35C 109.5
Si3 C36 H36A 109.5
Si3 C36 H36B 109.5
H36A C36 H36B 109.5
Si3 C36 H36C 109.5
H36A C36 H36C 109.5
H36B C36 H36C 109.5
Si4 C37 Sc2 123.1(2)
Si4 C37 H37A 106.6
Sc2 C37 H37A 106.6
Si4 C37 H37B 106.6
Sc2 C37 H37B 106.6
H37A C37 H37B 106.5
Si4 C38 H38A 109.5
Si4 C38 H38B 109.5
H38A C38 H38B 109.5
Si4 C38 H38C 109.5
H38A C38 H38C 109.5
H38B C38 H38C 109.5
Si4 C39 H39A 109.5
Si4 C39 H39B 109.5
H39A C39 H39B 109.5
Si4 C39 H39C 109.5
H39A C39 H39C 109.5
H39B C39 H39C 109.5
Si4 C40 H40A 109.5
Si4 C40 H40B 109.5
H40A C40 H40B 109.5
Si4 C40 H40C 109.5
H40A C40 H40C 109.5
H40B C40 H40C 109.5
N4 C41 C42 103.4(3)
N4 C41 C44 111.8(3)
C42 C41 C44 115.2(3)
N4 C41 H41 108.7
C42 C41 H41 108.7
C44 C41 H41 108.7
O3 C42 C41 104.0(3)
O3 C42 H42A 111.0
C41 C42 H42A 111.0
O3 C42 H42B 111.0
C41 C42 H42B 111.0
H42A C42 H42B 109.0
N4 C43 O3 116.5(4)
N4 C43 C47 127.2(3)
O3 C43 C47 116.3(3)
C45 C44 C46 112.4(4)
C45 C44 C41 113.1(4)
C46 C44 C41 109.2(3)
C45 C44 H44 107.3
C46 C44 H44 107.3
C41 C44 H44 107.3
C44 C45 H45A 109.5
C44 C45 H45B 109.5
H45A C45 H45B 109.5
C44 C45 H45C 109.5
H45A C45 H45C 109.5
H45B C45 H45C 109.5
C44 C46 H46A 109.5
C44 C46 H46B 109.5
H46A C46 H46B 109.5
C44 C46 H46C 109.5
H46A C46 H46C 109.5
H46B C46 H46C 109.5
C48 C47 C52 120.3(4)
C48 C47 C43 118.1(4)
C52 C47 C43 121.7(3)
C49 C48 C47 121.9(4)
C49 C48 H48 119.0
C47 C48 H48 119.0
C48 C49 C50 118.6(4)
C48 C49 H49 120.7
C50 C49 H49 120.7
C51 C50 C49 120.5(4)
C51 C50 H50 119.7
C49 C50 H50 119.7
C50 C51 C52 122.2(4)
C50 C51 H51 118.9
C52 C51 H51 118.9
N5 C52 C47 123.5(3)
N5 C52 C51 119.9(4)
C47 C52 C51 116.5(3)
N5 C53 C58 123.3(3)
N5 C53 C54 120.7(4)
C58 C53 C54 116.0(4)
C55 C54 C53 122.1(4)
C55 C54 H54 119.0
C53 C54 H54 119.0
C54 C55 C56 120.8(4)
C54 C55 H55 119.6
C56 C55 H55 119.6
C57 C56 C55 119.1(4)
C57 C56 H56 120.5
C55 C56 H56 120.5
C56 C57 C58 121.4(4)
C56 C57 H57 119.3
C58 C57 H57 119.3
C57 C58 C53 120.7(4)
C57 C58 C59 118.2(4)
C53 C58 C59 120.9(3)
N6 C59 O4 116.5(4)
N6 C59 C58 127.9(3)
O4 C59 C58 115.6(3)
O4 C60 C61 105.3(3)
O4 C60 H60A 110.7
C61 C60 H60A 110.7
O4 C60 H60B 110.7
C61 C60 H60B 110.7
H60A C60 H60B 108.8
N6 C61 C62 113.0(3)
N6 C61 C60 101.9(3)
C62 C61 C60 113.6(3)
N6 C61 H61 109.3
C62 C61 H61 109.3
C60 C61 H61 109.3
C63 C62 C61 114.1(3)
C63 C62 C64 111.9(3)
C61 C62 C64 108.4(3)
C63 C62 H62 107.4
C61 C62 H62 107.4
C64 C62 H62 107.4
C62 C63 H63A 109.5
C62 C63 H63B 109.5
H63A C63 H63B 109.5
C62 C63 H63C 109.5
H63A C63 H63C 109.5
H63B C63 H63C 109.5
C62 C64 H64A 109.5
C62 C64 H64B 109.5
H64A C64 H64B 109.5
C62 C64 H64C 109.5
H64A C64 H64C 109.5
H64B C64 H64C 109.5

loop_
_geom_bond_atom_site_label_1
_geom_bond_atom_site_label_2
_geom_bond_distance
Sc1 N2 2.154(3)
Sc1 C5 2.248(4)
Sc1 C1 2.256(4)
Sc1 N1 2.256(3)
Sc1 N3 2.259(3)
Sc2 N5 2.164(3)
Sc2 C37 2.239(4)
Sc2 N6 2.252(3)
Sc2 C33 2.253(4)
Sc2 N4 2.253(3)
Si1 C1 1.857(4)
Si1 C3 1.878(4)
Si1 C2 1.883(4)
Si1 C4 1.890(4)
Si2 C5 1.856(4)
Si2 C6 1.873(5)
Si2 C8 1.879(5)
Si2 C7 1.901(5)
Si3 C35 1.859(4)
Si3 C33 1.866(4)
Si3 C36 1.879(4)
Si3 C34 1.893(4)
Si4 C37 1.854(4)
Si4 C38 1.875(5)
Si4 C39 1.894(5)
Si4 C40 1.895(5)
N1 C11 1.300(5)
N1 C9 1.488(5)
N2 C21 1.389(5)
N2 C20 1.406(5)
N3 C27 1.280(5)
N3 C29 1.494(5)
N4 C43 1.296(5)
N4 C41 1.482(5)
N5 C53 1.374(5)
N5 C52 1.406(5)
N6 C59 1.276(5)
N6 C61 1.501(4)
O1 C11 1.353(4)
O1 C10 1.459(5)
O2 C27 1.355(5)
O2 C28 1.456(5)
O3 C43 1.358(4)
O3 C42 1.469(5)
O4 C59 1.363(4)
O4 C60 1.446(6)
C1 H1A 0.9900
C1 H1B 0.9900
C2 H2A 0.9800
C2 H2B 0.9800
C2 H2C 0.9800
C3 H3A 0.9800
C3 H3B 0.9800
C3 H3C 0.9800
C4 H4A 0.9800
C4 H4B 0.9800
C4 H4C 0.9800
C5 H5A 0.9900
C5 H5B 0.9900
C6 H6A 0.9800
C6 H6B 0.9800
C6 H6C 0.9800
C7 H7A 0.9800
C7 H7B 0.9800
C7 H7C 0.9800
C8 H8A 0.9800
C8 H8B 0.9800
C8 H8C 0.9800
C9 C12 1.539(5)
C9 C10 1.542(5)
C9 H9 1.0000
C10 H10A 0.9900
C10 H10B 0.9900
C11 C15 1.452(6)
C12 C13 1.516(6)
C12 C14 1.528(6)
C12 H12 1.0000
C13 H13A 0.9800
C13 H13B 0.9800
C13 H13C 0.9800
C14 H14A 0.9800
C14 H14B 0.9800
C14 H14C 0.9800
C15 C16 1.403(5)
C15 C20 1.417(5)
C16 C17 1.375(7)
C16 H16 0.9500
C17 C18 1.401(7)
C17 H17 0.9500
C18 C19 1.392(6)
C18 H18 0.9500
C19 C20 1.417(6)
C19 H19 0.9500
C21 C22 1.417(6)
C21 C26 1.421(5)
C22 C23 1.385(6)
C22 H22 0.9500
C23 C24 1.404(7)
C23 H23 0.9500
C24 C25 1.374(7)
C24 H24 0.9500
C25 C26 1.415(6)
C25 H25 0.9500
C26 C27 1.462(6)
C28 C29 1.542(6)
C28 H28A 0.9900
C28 H28B 0.9900
C29 C30 1.532(5)
C29 H29 1.0000
C30 C31 1.534(6)
C30 C32 1.536(5)
C30 H30 1.0000
C31 H31A 0.9800
C31 H31B 0.9800
C31 H31C 0.9800
C32 H32A 0.9800
C32 H32B 0.9800
C32 H32C 0.9800
C33 H33A 0.9900
C33 H33B 0.9900
C34 H34A 0.9800
C34 H34B 0.9800
C34 H34C 0.9800
C35 H35A 0.9800
C35 H35B 0.9800
C35 H35C 0.9800
C36 H36A 0.9800
C36 H36B 0.9800
C36 H36C 0.9800
C37 H37A 0.9900
C37 H37B 0.9900
C38 H38A 0.9800
C38 H38B 0.9800
C38 H38C 0.9800
C39 H39A 0.9800
C39 H39B 0.9800
C39 H39C 0.9800
C40 H40A 0.9800
C40 H40B 0.9800
C40 H40C 0.9800
C41 C42 1.532(5)
C41 C44 1.534(5)
C41 H41 1.0000
C42 H42A 0.9900
C42 H42B 0.9900
C43 C47 1.455(6)
C44 C45 1.513(6)
C44 C46 1.533(6)
C44 H44 1.0000
C45 H45A 0.9800
C45 H45B 0.9800
C45 H45C 0.9800
C46 H46A 0.9800
C46 H46B 0.9800
C46 H46C 0.9800
C47 C48 1.400(5)
C47 C52 1.415(6)
C48 C49 1.370(7)
C48 H48 0.9500
C49 C50 1.400(7)
C49 H49 0.9500
C50 C51 1.372(6)
C50 H50 0.9500
C51 C52 1.416(5)
C51 H51 0.9500
C53 C58 1.425(5)
C53 C54 1.435(5)
C54 C55 1.378(6)
C54 H54 0.9500
C55 C56 1.397(6)
C55 H55 0.9500
C56 C57 1.379(6)
C56 H56 0.9500
C57 C58 1.408(6)
C57 H57 0.9500
C58 C59 1.456(6)
C60 C61 1.549(5)
C60 H60A 0.9900
C60 H60B 0.9900
C61 C62 1.531(5)
C61 H61 1.0000
C62 C63 1.515(5)
C62 C64 1.551(5)
C62 H62 1.0000
C63 H63A 0.9800
C63 H63B 0.9800
C63 H63C 0.9800
C64 H64A 0.9800
C64 H64B 0.9800
C64 H64C 0.9800

loop_
_geom_torsion_atom_site_label_1
_geom_torsion_atom_site_label_2
_geom_torsion_atom_site_label_3
_geom_torsion_atom_site_label_4
_geom_torsion
N2 Sc1 N1 C11 24.5(3)
C5 Sc1 N1 C11 -94.7(3)
C1 Sc1 N1 C11 149.6(3)
N3 Sc1 N1 C11 41.5(5)
N2 Sc1 N1 C9 -155.2(3)
C5 Sc1 N1 C9 85.6(3)
C1 Sc1 N1 C9 -30.2(3)
N3 Sc1 N1 C9 -138.2(4)
C5 Sc1 N2 C21 -134.5(3)
C1 Sc1 N2 C21 46.0(3)
N1 Sc1 N2 C21 129.6(3)
N3 Sc1 N2 C21 -45.3(3)
C5 Sc1 N2 C20 49.2(3)
C1 Sc1 N2 C20 -130.3(3)
N1 Sc1 N2 C20 -46.7(3)
N3 Sc1 N2 C20 138.4(3)
N2 Sc1 N3 C27 27.2(3)
C5 Sc1 N3 C27 147.1(3)
C1 Sc1 N3 C27 -96.8(3)
N1 Sc1 N3 C27 10.2(6)
N2 Sc1 N3 C29 -151.6(3)
C5 Sc1 N3 C29 -31.8(3)
C1 Sc1 N3 C29 84.3(3)
N1 Sc1 N3 C29 -168.6(3)
N5 Sc2 N4 C43 27.7(3)
C37 Sc2 N4 C43 -90.7(3)
N6 Sc2 N4 C43 41.6(6)
C33 Sc2 N4 C43 152.9(3)
N5 Sc2 N4 C41 -152.5(3)
C37 Sc2 N4 C41 89.1(3)
N6 Sc2 N4 C41 -138.6(4)
C33 Sc2 N4 C41 -27.3(3)
C37 Sc2 N5 C53 -133.0(3)
N6 Sc2 N5 C53 -43.8(3)
C33 Sc2 N5 C53 46.4(3)
N4 Sc2 N5 C53 131.9(3)
C37 Sc2 N5 C52 47.2(3)
N6 Sc2 N5 C52 136.4(3)
C33 Sc2 N5 C52 -133.4(3)
N4 Sc2 N5 C52 -47.9(3)
N5 Sc2 N6 C59 27.9(3)
C37 Sc2 N6 C59 146.8(3)
C33 Sc2 N6 C59 -96.7(3)
N4 Sc2 N6 C59 14.0(6)
N5 Sc2 N6 C61 -147.8(3)
C37 Sc2 N6 C61 -29.0(3)
C33 Sc2 N6 C61 87.6(3)
N4 Sc2 N6 C61 -161.8(3)
C3 Si1 C1 Sc1 -82.4(2)
C2 Si1 C1 Sc1 37.1(3)
C4 Si1 C1 Sc1 157.7(2)
N2 Sc1 C1 Si1 4.9(3)
C5 Sc1 C1 Si1 -174.56(17)
N1 Sc1 C1 Si1 -74.5(2)
N3 Sc1 C1 Si1 88.7(2)
C6 Si2 C5 Sc1 -79.2(3)
C8 Si2 C5 Sc1 159.8(3)
C7 Si2 C5 Sc1 39.5(3)
N2 Sc1 C5 Si2 9.7(3)
C1 Sc1 C5 Si2 -170.83(18)
N1 Sc1 C5 Si2 95.3(2)
N3 Sc1 C5 Si2 -72.6(2)
C11 N1 C9 C12 107.4(4)
Sc1 N1 C9 C12 -72.8(4)
C11 N1 C9 C10 -15.1(4)
Sc1 N1 C9 C10 164.7(2)
C11 O1 C10 C9 -17.1(4)
N1 C9 C10 O1 19.2(4)
C12 C9 C10 O1 -100.8(4)
C9 N1 C11 O1 4.9(4)
Sc1 N1 C11 O1 -174.9(2)
C9 N1 C11 C15 -173.0(4)
Sc1 N1 C11 C15 7.2(5)
C10 O1 C11 N1 8.5(4)
C10 O1 C11 C15 -173.4(3)
N1 C9 C12 C13 -61.7(4)
C10 C9 C12 C13 53.5(5)
N1 C9 C12 C14 172.2(3)
C10 C9 C12 C14 -72.6(5)
N1 C11 C15 C16 149.5(4)
O1 C11 C15 C16 -28.4(5)
N1 C11 C15 C20 -31.3(6)
O1 C11 C15 C20 150.8(3)
C20 C15 C16 C17 1.3(6)
C11 C15 C16 C17 -179.5(4)
C15 C16 C17 C18 -1.1(6)
C16 C17 C18 C19 -0.6(6)
C17 C18 C19 C20 2.0(6)
C21 N2 C20 C19 48.8(5)
Sc1 N2 C20 C19 -134.7(3)
C21 N2 C20 C15 -134.4(4)
Sc1 N2 C20 C15 42.1(5)
C18 C19 C20 N2 175.2(4)
C18 C19 C20 C15 -1.7(6)
C16 C15 C20 N2 -176.7(3)
C11 C15 C20 N2 4.1(6)
C16 C15 C20 C19 0.1(5)
C11 C15 C20 C19 -179.1(3)
C20 N2 C21 C22 37.1(5)
Sc1 N2 C21 C22 -139.3(3)
C20 N2 C21 C26 -145.1(4)
Sc1 N2 C21 C26 38.5(5)
N2 C21 C22 C23 177.6(4)
C26 C21 C22 C23 -0.4(6)
C21 C22 C23 C24 0.3(6)
C22 C23 C24 C25 -0.6(7)
C23 C24 C25 C26 0.9(7)
C24 C25 C26 C21 -1.0(7)
C24 C25 C26 C27 177.1(4)
N2 C21 C26 C25 -177.2(4)
C22 C21 C26 C25 0.7(6)
N2 C21 C26 C27 4.8(6)
C22 C21 C26 C27 -177.3(3)
C29 N3 C27 O2 0.1(5)
Sc1 N3 C27 O2 -179.0(2)
C29 N3 C27 C26 179.1(4)
Sc1 N3 C27 C26 0.1(6)
C28 O2 C27 N3 3.8(5)
C28 O2 C27 C26 -175.4(3)
C25 C26 C27 N3 156.2(4)
C21 C26 C27 N3 -25.8(6)
C25 C26 C27 O2 -24.8(5)
C21 C26 C27 O2 153.3(3)
C27 O2 C28 C29 -5.7(4)
C27 N3 C29 C30 121.0(4)
Sc1 N3 C29 C30 -60.1(4)
C27 N3 C29 C28 -3.6(4)
Sc1 N3 C29 C28 175.4(3)
O2 C28 C29 N3 5.5(4)
O2 C28 C29 C30 -117.3(4)
N3 C29 C30 C31 -67.3(4)
C28 C29 C30 C31 50.1(4)
N3 C29 C30 C32 168.2(3)
C28 C29 C30 C32 -74.4(4)
C35 Si3 C33 Sc2 -83.8(2)
C36 Si3 C33 Sc2 155.2(2)
C34 Si3 C33 Sc2 34.1(3)
N5 Sc2 C33 Si3 5.5(3)
C37 Sc2 C33 Si3 -175.09(17)
N6 Sc2 C33 Si3 88.0(2)
N4 Sc2 C33 Si3 -75.4(2)
C38 Si4 C37 Sc2 -82.8(3)
C39 Si4 C37 Sc2 36.9(3)
C40 Si4 C37 Sc2 156.8(2)
N5 Sc2 C37 Si4 8.6(3)
N6 Sc2 C37 Si4 -72.9(2)
C33 Sc2 C37 Si4 -170.85(19)
N4 Sc2 C37 Si4 94.0(2)
C43 N4 C41 C42 -10.0(4)
Sc2 N4 C41 C42 170.1(3)
C43 N4 C41 C44 114.5(4)
Sc2 N4 C41 C44 -65.3(4)
C43 O3 C42 C41 -13.4(4)
N4 C41 C42 O3 14.0(4)
C44 C41 C42 O3 -108.3(4)
C41 N4 C43 O3 1.7(5)
Sc2 N4 C43 O3 -178.5(2)
C41 N4 C43 C47 -176.5(4)
Sc2 N4 C43 C47 3.4(5)
C42 O3 C43 N4 7.9(5)
C42 O3 C43 C47 -173.7(3)
N4 C41 C44 C45 -67.3(4)
C42 C41 C44 C45 50.3(5)
N4 C41 C44 C46 166.7(3)
C42 C41 C44 C46 -75.7(4)
N4 C43 C47 C48 150.9(4)
O3 C43 C47 C48 -27.3(5)
N4 C43 C47 C52 -29.4(6)
O3 C43 C47 C52 152.4(3)
C52 C47 C48 C49 1.2(6)
C43 C47 C48 C49 -179.1(4)
C47 C48 C49 C50 -1.5(6)
C48 C49 C50 C51 0.7(6)
C49 C50 C51 C52 0.4(6)
C53 N5 C52 C47 -137.5(4)
Sc2 N5 C52 C47 42.3(4)
C53 N5 C52 C51 46.0(5)
Sc2 N5 C52 C51 -134.1(3)
C48 C47 C52 N5 -176.7(3)
C43 C47 C52 N5 3.6(5)
C48 C47 C52 C51 -0.1(5)
C43 C47 C52 C51 -179.8(3)
C50 C51 C52 N5 176.0(4)
C50 C51 C52 C47 -0.7(5)
C52 N5 C53 C58 -145.2(3)
Sc2 N5 C53 C58 35.0(5)
C52 N5 C53 C54 37.2(5)
Sc2 N5 C53 C54 -142.7(3)
N5 C53 C54 C55 177.3(3)
C58 C53 C54 C55 -0.5(5)
C53 C54 C55 C56 -0.3(6)
C54 C55 C56 C57 0.7(6)
C55 C56 C57 C58 -0.4(6)
C56 C57 C58 C53 -0.4(6)
C56 C57 C58 C59 174.6(4)
N5 C53 C58 C57 -176.9(3)
C54 C53 C58 C57 0.8(5)
N5 C53 C58 C59 8.3(5)
C54 C53 C58 C59 -174.0(3)
C61 N6 C59 O4 -2.9(4)
Sc2 N6 C59 O4 -179.3(2)
C61 N6 C59 C58 175.5(4)
Sc2 N6 C59 C58 -0.9(5)
C60 O4 C59 N6 6.4(5)
C60 O4 C59 C58 -172.2(3)
C57 C58 C59 N6 158.3(4)
C53 C58 C59 N6 -26.8(6)
C57 C58 C59 O4 -23.3(5)
C53 C58 C59 O4 151.6(3)
C59 O4 C60 C61 -6.7(4)
C59 N6 C61 C62 120.7(3)
Sc2 N6 C61 C62 -63.0(4)
C59 N6 C61 C60 -1.6(4)
Sc2 N6 C61 C60 174.8(3)
O4 C60 C61 N6 5.0(4)
O4 C60 C61 C62 -116.9(4)
N6 C61 C62 C63 -64.9(4)
C60 C61 C62 C63 50.5(4)
N6 C61 C62 C64 169.6(3)
C60 C61 C62 C64 -74.9(4)
